data_1522639
loop_
_publ_author_name
'Oliver, V.W.'
'Wood, S.'
'Hammond, E.C.'
'Morgan, W.'
'May, L.'

_publ_section_title
;
 Moessbauer studies on La Ni4.7 Sn.3 and its hydride
;
_journal_name_full 'Journal of Applied Physics'
_journal_page_first 3250
_journal_page_last 3251
_journal_volume 57
_journal_year 1985
_chemical_formula_sum 'La Ni4.7 Sn0.3'
_chemical_name_systematic 'La (Ni0.94 Sn0.06)5'
_space_group_IT_number 191
_symmetry_space_group_name_Hall '-P 6 2'
_symmetry_space_group_name_H-M 'P 6/m m m'
_cell_angle_alpha 90
_cell_angle_beta 90
_cell_angle_gamma 120
_cell_formula_units_Z 1
_cell_length_a 5.09
_cell_length_b 5.09
_cell_length_c 4.06
_cell_volume 91.095
_citation_journal_id_ASTM JAPIAU
_cod_data_source_file Oliver_JAPIAU_1985_917.cif
_cod_data_source_block La1Ni4.7Sn0.3
_cod_original_cell_volume 91.09452
_cod_original_formula_sum 'La1 Ni4.7 Sn0.3'
_cod_database_code 1522639

loop_
_symmetry_equiv_pos_as_xyz
x,y,z
x-y,x,z
-y,x-y,z
-x,-y,z
-x+y,-x,z
y,-x+y,z
-y,-x,-z
x-y,-y,-z
x,x-y,-z
y,x,-z
-x+y,y,-z
-x,-x+y,-z
-x,-y,-z
-x+y,-x,-z
y,-x+y,-z
x,y,-z
x-y,x,-z
-y,x-y,-z
y,x,z
-x+y,y,z
-x,-x+y,z
-y,-x,z
x-y,-y,z
x,x-y,z

loop_
_atom_site_label
_atom_site_type_symbol
_atom_site_fract_x
_atom_site_fract_y
_atom_site_fract_z
_atom_site_occupancy
_atom_site_U_iso_or_equiv
Ni1 Ni 0.3333 0.6667 0 0.94 0.0
Ni2 Ni 0.5 0 0.5 0.94 0.0
Sn2 Sn 0.5 0 0.5 0.06 0.0
La1 La 0 0 0 1 0.0
Sn1 Sn 0.3333 0.6667 0 0.06 0.0
